data_7006196
loop_
_publ_author_name
'Bertolasi, Valerio'
'Boaretto, Rita'
'Chierotti, Michele R.'
'Gobetto, Roberto'
'Sostero, Silvana'

_publ_section_title
;
 Synthesis, characterization and reactivity of new complexes of
 titanium and zirconium containing a potential tridentate
 amidinato-cyclopentadienyl ligand.
;
_journal_issue 44
_journal_name_full 'Dalton transactions (Cambridge, England : 2003)'
_journal_page_first 5179
_journal_page_last 5189
_journal_paper_doi 10.1039/b709923a
_journal_year 2007
_chemical_formula_moiety 'C20 H34 N4 Si Ti'
_chemical_formula_sum 'C20 H34 N4 Si Ti'
_chemical_formula_weight 406.50
_chemical_name_systematic
;
?
;
_space_group_IT_number 14
_symmetry_cell_setting monoclinic
_symmetry_space_group_name_Hall '-P 2yn'
_symmetry_space_group_name_H-M 'P 1 21/n 1'
_atom_sites_solution_hydrogens geom
_atom_sites_solution_primary direct
_atom_sites_solution_secondary difmap
_audit_creation_method SHELXL-97
_cell_angle_alpha 90.00
_cell_angle_beta 96.286(1)
_cell_angle_gamma 90.00
_cell_formula_units_Z 4
_cell_length_a 10.0461(2)
_cell_length_b 17.0028(3)
_cell_length_c 12.8224(3)
_cell_measurement_reflns_used 18403
_cell_measurement_temperature 150
_cell_measurement_theta_max 30.0
_cell_measurement_theta_min 2.7
_cell_volume 2177.05(8)
_computing_cell_refinement 'Denzo SMN (Otwinowski & Minor, 1997)'
_computing_data_collection 'COLLECT (Nonius, 1997)'
_computing_data_reduction 'Denzo SMN (Otwinowski & Minor, 1997)'
_computing_molecular_graphics 'ORTEP III (Burnett & Johnson, 1996)'
_computing_publication_material
;
SHELXL-97 (Sheldrick, 1997), PARST (Nardelli, 1995)
;
_computing_structure_refinement 'SHELXL-97 (Sheldrick, 1997)'
_computing_structure_solution 'SIR97 (Altomare et al., 1999)'
_diffrn_ambient_temperature 150
_diffrn_measured_fraction_theta_full 0.998
_diffrn_measured_fraction_theta_max 0.998
_diffrn_measurement_device_type 'Nonius Kappa CCD'
_diffrn_measurement_method '\f scans and \w scans'
_diffrn_radiation_monochromator graphite
_diffrn_radiation_source 'fine-focus sealed tube'
_diffrn_radiation_type MoK\a
_diffrn_radiation_wavelength 0.71073
_diffrn_reflns_av_R_equivalents 0.0440
_diffrn_reflns_av_sigmaI/netI 0.0548
_diffrn_reflns_limit_h_max 14
_diffrn_reflns_limit_h_min -14
_diffrn_reflns_limit_k_max 23
_diffrn_reflns_limit_k_min -23
_diffrn_reflns_limit_l_max 18
_diffrn_reflns_limit_l_min -17
_diffrn_reflns_number 22995
_diffrn_reflns_theta_full 30.02
_diffrn_reflns_theta_max 30.0
_diffrn_reflns_theta_min 2.7
_exptl_absorpt_coefficient_mu 0.459
_exptl_absorpt_correction_T_max 0.956
_exptl_absorpt_correction_T_min 0.908
_exptl_absorpt_correction_type empirical
_exptl_absorpt_process_details
;
SORTAV (R.H. Blessing, Acta Crystallogr., 1995, A51, 33)
;
_exptl_crystal_colour orange
_exptl_crystal_density_diffrn 1.240
_exptl_crystal_density_method 'not measured'
_exptl_crystal_description prismatic
_exptl_crystal_F_000 872
_exptl_crystal_size_max 0.38
_exptl_crystal_size_mid 0.20
_exptl_crystal_size_min 0.10
_refine_diff_density_max 0.389
_refine_diff_density_min -0.289
_refine_diff_density_rms 0.059
_refine_ls_extinction_method none
_refine_ls_goodness_of_fit_ref 1.048
_refine_ls_hydrogen_treatment constr
_refine_ls_matrix_type full
_refine_ls_number_parameters 245
_refine_ls_number_reflns 6343
_refine_ls_number_restraints 0
_refine_ls_restrained_S_all 1.048
_refine_ls_R_factor_all 0.0650
_refine_ls_R_factor_gt 0.0406
_refine_ls_shift/su_max 0.002
_refine_ls_shift/su_mean 0.000
_refine_ls_structure_factor_coef Fsqd
_refine_ls_weighting_details 'calc w=1/[\s^2^(Fo^2^)+(0.0396P)^2^+0.7314P] where P=(Fo^2^+2Fc^2^)/3'
_refine_ls_weighting_scheme calc
_refine_ls_wR_factor_gt 0.0919
_refine_ls_wR_factor_ref 0.0992
_reflns_number_gt 4706
_reflns_number_total 6343
_reflns_threshold_expression I>2sigma(I)
_cod_data_source_file b709923a.txt
_cod_data_source_block (2a)
_cod_original_sg_symbol_H-M 'P 21/n'
_cod_database_code 7006196

loop_
_symmetry_equiv_pos_as_xyz
'x, y, z'
'-x+1/2, y+1/2, -z+1/2'
'-x, -y, -z'
'x-1/2, -y-1/2, z-1/2'

loop_
_atom_site_label
_atom_site_type_symbol
_atom_site_fract_x
_atom_site_fract_y
_atom_site_fract_z
_atom_site_U_iso_or_equiv
_atom_site_adp_type
_atom_site_occupancy
_atom_site_symmetry_multiplicity
_atom_site_calc_flag
_atom_site_refinement_flags
_atom_site_disorder_assembly
_atom_site_disorder_group
Ti1 Ti 0.68303(3) 0.197866(16) 0.74754(2) 0.01661(8) Uani 1 1 d . . .
Si1 Si 0.92222(4) 0.09435(2) 0.73939(4) 0.01898(11) Uani 1 1 d . . .
N1 N 0.88462(13) 0.19318(7) 0.75802(11) 0.0197(3) Uani 1 1 d . . .
N2 N 1.10804(13) 0.23062(8) 0.75898(12) 0.0251(3) Uani 1 1 d . . .
N3 N 0.64857(14) 0.25936(9) 0.62343(12) 0.0261(3) Uani 1 1 d . . .
N4 N 0.63249(14) 0.27052(8) 0.85184(12) 0.0254(3) Uani 1 1 d . . .
C1 C 0.74252(15) 0.06528(9) 0.74348(13) 0.0199(3) Uani 1 1 d . . .
C2 C 0.63799(16) 0.07667(9) 0.65902(14) 0.0223(3) Uani 1 1 d . . .
C3 C 0.51817(16) 0.09530(9) 0.70232(15) 0.0233(4) Uani 1 1 d . . .
C4 C 0.54428(15) 0.09200(9) 0.81370(14) 0.0222(3) Uani 1 1 d . . .
C5 C 0.68031(16) 0.07291(9) 0.83946(14) 0.0206(3) Uani 1 1 d . . .
C6 C 0.6513(2) 0.07100(12) 0.54388(15) 0.0366(5) Uani 1 1 d . . .
H61 H 0.7088 0.1122 0.5242 0.044 Uiso 1 1 calc R . .
H62 H 0.5645 0.0762 0.5049 0.044 Uiso 1 1 calc R . .
H63 H 0.6889 0.0209 0.5289 0.044 Uiso 1 1 calc R . .
C7 C 0.38065(17) 0.10450(11) 0.64429(17) 0.0341(4) Uani 1 1 d . . .
H71 H 0.3355 0.0547 0.6412 0.041 Uiso 1 1 calc R . .
H72 H 0.3882 0.1228 0.5744 0.041 Uiso 1 1 calc R . .
H73 H 0.3305 0.1419 0.6803 0.041 Uiso 1 1 calc R . .
C8 C 0.43725(17) 0.09865(11) 0.88658(16) 0.0331(4) Uani 1 1 d . . .
H81 H 0.3835 0.0518 0.8818 0.040 Uiso 1 1 calc R . .
H82 H 0.3817 0.1434 0.8672 0.040 Uiso 1 1 calc R . .
H83 H 0.4783 0.1050 0.9573 0.040 Uiso 1 1 calc R . .
C9 C 0.74791(18) 0.05835(12) 0.94844(15) 0.0318(4) Uani 1 1 d . . .
H91 H 0.6845 0.0657 0.9984 0.038 Uiso 1 1 calc R . .
H92 H 0.8208 0.0946 0.9631 0.038 Uiso 1 1 calc R . .
H93 H 0.7815 0.0055 0.9532 0.038 Uiso 1 1 calc R . .
C10 C 0.98874(18) 0.07282(11) 0.61233(15) 0.0310(4) Uani 1 1 d . . .
H101 H 0.9392 0.1024 0.5573 0.037 Uiso 1 1 calc R . .
H102 H 0.9797 0.0177 0.5972 0.037 Uiso 1 1 calc R . .
H103 H 1.0816 0.0873 0.6170 0.037 Uiso 1 1 calc R . .
C11 C 1.04045(17) 0.04797(11) 0.84389(16) 0.0304(4) Uani 1 1 d . . .
H111 H 1.1309 0.0590 0.8309 0.036 Uiso 1 1 calc R . .
H112 H 1.0264 -0.0079 0.8435 0.036 Uiso 1 1 calc R . .
H113 H 1.0249 0.0689 0.9110 0.036 Uiso 1 1 calc R . .
C12 C 0.97906(15) 0.25229(9) 0.76250(13) 0.0206(3) Uani 1 1 d . . .
C13 C 0.94393(17) 0.33222(10) 0.76857(16) 0.0301(4) Uani 1 1 d . . .
H13 H 0.8553 0.3464 0.7730 0.036 Uiso 1 1 calc R . .
C14 C 1.04065(19) 0.38915(11) 0.76786(17) 0.0357(5) Uani 1 1 d . . .
H14 H 1.0180 0.4421 0.7709 0.043 Uiso 1 1 calc R . .
C15 C 1.17232(18) 0.36694(11) 0.76258(16) 0.0340(4) Uani 1 1 d . . .
H15 H 1.2397 0.4043 0.7610 0.041 Uiso 1 1 calc R . .
C16 C 1.20021(17) 0.28806(11) 0.75977(16) 0.0308(4) Uani 1 1 d . . .
H16 H 1.2891 0.2732 0.7583 0.037 Uiso 1 1 calc R . .
C17 C 0.73976(19) 0.28052(13) 0.54747(17) 0.0378(5) Uani 1 1 d . . .
H171 H 0.7130 0.2544 0.4821 0.045 Uiso 1 1 calc R . .
H172 H 0.8291 0.2647 0.5733 0.045 Uiso 1 1 calc R . .
H173 H 0.7375 0.3364 0.5368 0.045 Uiso 1 1 calc R . .
C18 C 0.5123(2) 0.28291(14) 0.58458(19) 0.0468(6) Uani 1 1 d . . .
H181 H 0.5096 0.3387 0.5731 0.056 Uiso 1 1 calc R . .
H182 H 0.4527 0.2693 0.6354 0.056 Uiso 1 1 calc R . .
H183 H 0.4851 0.2562 0.5198 0.056 Uiso 1 1 calc R . .
C19 C 0.6291(2) 0.25444(12) 0.96303(16) 0.0377(5) Uani 1 1 d . . .
H191 H 0.6862 0.2910 1.0037 0.045 Uiso 1 1 calc R . .
H192 H 0.6599 0.2018 0.9783 0.045 Uiso 1 1 calc R . .
H193 H 0.5391 0.2599 0.9805 0.045 Uiso 1 1 calc R . .
C20 C 0.5971(2) 0.35309(11) 0.83269(19) 0.0406(5) Uani 1 1 d . . .
H201 H 0.5067 0.3619 0.8478 0.049 Uiso 1 1 calc R . .
H202 H 0.6043 0.3657 0.7606 0.049 Uiso 1 1 calc R . .
H203 H 0.6568 0.3859 0.8771 0.049 Uiso 1 1 calc R . .

loop_
_atom_site_aniso_label
_atom_site_aniso_U_11
_atom_site_aniso_U_22
_atom_site_aniso_U_33
_atom_site_aniso_U_23
_atom_site_aniso_U_13
_atom_site_aniso_U_12
Ti1 0.01764(13) 0.01389(14) 0.01851(15) -0.00005(11) 0.00296(10) 0.00078(10)
Si1 0.0176(2) 0.0154(2) 0.0241(3) -0.00100(17) 0.00283(17) 0.00044(16)
N1 0.0196(6) 0.0149(6) 0.0242(8) -0.0013(5) 0.0009(5) -0.0010(5)
N2 0.0214(7) 0.0226(7) 0.0320(9) -0.0029(6) 0.0054(6) -0.0036(6)
N3 0.0262(7) 0.0274(8) 0.0252(8) 0.0080(6) 0.0049(6) 0.0030(6)
N4 0.0269(7) 0.0206(7) 0.0299(9) -0.0050(6) 0.0079(6) -0.0001(6)
C1 0.0198(7) 0.0138(7) 0.0258(9) -0.0014(6) 0.0017(6) -0.0014(6)
C2 0.0240(8) 0.0166(8) 0.0255(9) -0.0048(6) -0.0005(7) -0.0006(6)
C3 0.0197(7) 0.0162(7) 0.0327(10) -0.0046(7) -0.0023(7) -0.0008(6)
C4 0.0190(7) 0.0154(7) 0.0327(10) 0.0010(7) 0.0055(7) -0.0039(6)
C5 0.0218(7) 0.0156(7) 0.0247(9) 0.0026(6) 0.0033(6) -0.0012(6)
C6 0.0365(10) 0.0443(11) 0.0275(11) -0.0133(9) -0.0026(8) 0.0049(9)
C7 0.0226(8) 0.0306(10) 0.0466(13) -0.0105(9) -0.0072(8) 0.0037(7)
C8 0.0245(8) 0.0337(10) 0.0432(13) 0.0040(9) 0.0125(8) -0.0010(8)
C9 0.0324(9) 0.0382(11) 0.0249(10) 0.0118(8) 0.0037(8) 0.0021(8)
C10 0.0315(9) 0.0293(9) 0.0340(11) -0.0063(8) 0.0124(8) -0.0044(7)
C11 0.0221(8) 0.0276(9) 0.0405(12) 0.0028(8) -0.0015(7) 0.0026(7)
C12 0.0227(7) 0.0195(8) 0.0193(9) -0.0001(6) 0.0011(6) -0.0015(6)
C13 0.0255(8) 0.0182(8) 0.0462(12) -0.0018(8) 0.0023(8) 0.0011(7)
C14 0.0394(10) 0.0168(8) 0.0500(14) -0.0003(8) 0.0012(9) -0.0043(8)
C15 0.0341(9) 0.0257(9) 0.0429(13) -0.0024(8) 0.0080(9) -0.0136(8)
C16 0.0242(8) 0.0311(10) 0.0385(12) -0.0039(8) 0.0100(8) -0.0060(7)
C17 0.0361(10) 0.0495(12) 0.0287(11) 0.0134(9) 0.0074(8) -0.0001(9)
C18 0.0316(10) 0.0606(14) 0.0482(15) 0.0271(11) 0.0042(9) 0.0094(10)
C19 0.0449(11) 0.0407(11) 0.0282(11) -0.0122(9) 0.0075(9) -0.0002(9)
C20 0.0449(11) 0.0224(9) 0.0572(15) -0.0091(9) 0.0180(10) 0.0040(8)

loop_
_atom_type_symbol
_atom_type_description
_atom_type_scat_dispersion_real
_atom_type_scat_dispersion_imag
_atom_type_scat_source
Ti Ti 0.2776 0.4457 'International Tables Vol C Tables 4.2.6.8 and 6.1.1.4'
C C 0.0033 0.0016 'International Tables Vol C Tables 4.2.6.8 and 6.1.1.4'
H H 0.0000 0.0000 'International Tables Vol C Tables 4.2.6.8 and 6.1.1.4'
N N 0.0061 0.0033 'International Tables Vol C Tables 4.2.6.8 and 6.1.1.4'
Si Si 0.0817 0.0704 'International Tables Vol C Tables 4.2.6.8 and 6.1.1.4'

loop_
_geom_angle_atom_site_label_1
_geom_angle_atom_site_label_2
_geom_angle_atom_site_label_3
_geom_angle
_geom_angle_site_symmetry_1
_geom_angle_site_symmetry_3
_geom_angle_publ_flag
N3 Ti1 N4 100.96(7) . . ?
N3 Ti1 N1 99.60(6) . . ?
N4 Ti1 N1 108.53(6) . . ?
N3 Ti1 C1 122.37(6) . . ?
N4 Ti1 C1 136.17(6) . . ?
N1 Ti1 C1 72.88(5) . . ?
N3 Ti1 C2 93.98(6) . . ?
N4 Ti1 C2 146.84(6) . . ?
N1 Ti1 C2 97.77(5) . . ?
C1 Ti1 C2 35.54(6) . . ?
N3 Ti1 C3 97.92(6) . . ?
N4 Ti1 C3 113.61(6) . . ?
N1 Ti1 C3 129.83(5) . . ?
C1 Ti1 C3 58.08(5) . . ?
C2 Ti1 C3 34.25(5) . . ?
N3 Ti1 C5 150.98(6) . . ?
N4 Ti1 C5 101.87(6) . . ?
N1 Ti1 C5 89.87(5) . . ?
C1 Ti1 C5 35.25(6) . . ?
C2 Ti1 C5 57.39(6) . . ?
C3 Ti1 C5 56.31(6) . . ?
N3 Ti1 C4 128.78(6) . . ?
N4 Ti1 C4 91.56(6) . . ?
N1 Ti1 C4 123.10(5) . . ?
C1 Ti1 C4 57.45(5) . . ?
C2 Ti1 C4 56.55(6) . . ?
C3 Ti1 C4 33.69(6) . . ?
C5 Ti1 C4 33.29(5) . . ?
N3 Ti1 Si1 111.56(4) . . ?
N4 Ti1 Si1 132.44(5) . . ?
N1 Ti1 Si1 34.30(4) . . ?
C1 Ti1 Si1 38.91(4) . . ?
C2 Ti1 Si1 65.40(4) . . ?
C3 Ti1 Si1 95.66(4) . . ?
C5 Ti1 Si1 63.53(4) . . ?
C4 Ti1 Si1 93.93(4) . . ?
N1 Si1 C10 114.37(8) . . ?
N1 Si1 C11 116.06(8) . . ?
C10 Si1 C11 106.49(9) . . ?
N1 Si1 C1 91.51(6) . . ?
C10 Si1 C1 114.24(8) . . ?
C11 Si1 C1 114.02(8) . . ?
N1 Si1 Ti1 40.64(4) . . ?
C10 Si1 Ti1 120.84(7) . . ?
C11 Si1 Ti1 132.43(6) . . ?
C1 Si1 Ti1 51.33(5) . . ?
C12 N1 Si1 123.33(11) . . ?
C12 N1 Ti1 130.95(10) . . ?
Si1 N1 Ti1 105.07(6) . . ?
C16 N2 C12 117.59(15) . . ?
C17 N3 C18 109.85(15) . . ?
C17 N3 Ti1 128.73(12) . . ?
C18 N3 Ti1 120.90(12) . . ?
C19 N4 C20 108.27(15) . . ?
C19 N4 Ti1 126.49(12) . . ?
C20 N4 Ti1 125.17(13) . . ?
C2 C1 C5 106.33(14) . . ?
C2 C1 Si1 124.68(13) . . ?
C5 C1 Si1 120.44(12) . . ?
C2 C1 Ti1 73.67(9) . . ?
C5 C1 Ti1 76.04(9) . . ?
Si1 C1 Ti1 89.75(6) . . ?
C3 C2 C1 108.50(15) . . ?
C3 C2 C6 124.85(16) . . ?
C1 C2 C6 126.65(15) . . ?
C3 C2 Ti1 75.15(9) . . ?
C1 C2 Ti1 70.80(9) . . ?
C6 C2 Ti1 119.60(12) . . ?
C2 C3 C4 108.25(14) . . ?
C2 C3 C7 127.14(17) . . ?
C4 C3 C7 123.95(16) . . ?
C2 C3 Ti1 70.59(9) . . ?
C4 C3 Ti1 75.13(9) . . ?
C7 C3 Ti1 127.48(12) . . ?
C5 C4 C3 108.16(14) . . ?
C5 C4 C8 127.80(17) . . ?
C3 C4 C8 123.66(15) . . ?
C5 C4 Ti1 71.36(9) . . ?
C3 C4 Ti1 71.18(9) . . ?
C8 C4 Ti1 128.62(12) . . ?
C4 C5 C1 108.65(15) . . ?
C4 C5 C9 125.67(15) . . ?
C1 C5 C9 125.60(14) . . ?
C4 C5 Ti1 75.35(9) . . ?
C1 C5 Ti1 68.71(9) . . ?
C9 C5 Ti1 124.45(12) . . ?
C2 C6 H61 109.5 . . ?
C2 C6 H62 109.5 . . ?
H61 C6 H62 109.5 . . ?
C2 C6 H63 109.5 . . ?
H61 C6 H63 109.5 . . ?
H62 C6 H63 109.5 . . ?
C3 C7 H71 109.5 . . ?
C3 C7 H72 109.5 . . ?
H71 C7 H72 109.5 . . ?
C3 C7 H73 109.5 . . ?
H71 C7 H73 109.5 . . ?
H72 C7 H73 109.5 . . ?
C4 C8 H81 109.5 . . ?
C4 C8 H82 109.5 . . ?
H81 C8 H82 109.5 . . ?
C4 C8 H83 109.5 . . ?
H81 C8 H83 109.5 . . ?
H82 C8 H83 109.5 . . ?
C5 C9 H91 109.5 . . ?
C5 C9 H92 109.5 . . ?
H91 C9 H92 109.5 . . ?
C5 C9 H93 109.5 . . ?
H91 C9 H93 109.5 . . ?
H92 C9 H93 109.5 . . ?
Si1 C10 H101 109.5 . . ?
Si1 C10 H102 109.5 . . ?
H101 C10 H102 109.5 . . ?
Si1 C10 H103 109.5 . . ?
H101 C10 H103 109.5 . . ?
H102 C10 H103 109.5 . . ?
Si1 C11 H111 109.5 . . ?
Si1 C11 H112 109.5 . . ?
H111 C11 H112 109.5 . . ?
Si1 C11 H113 109.5 . . ?
H111 C11 H113 109.5 . . ?
H112 C11 H113 109.5 . . ?
N2 C12 N1 117.21(14) . . ?
N2 C12 C13 120.76(15) . . ?
N1 C12 C13 122.02(14) . . ?
C14 C13 C12 119.89(16) . . ?
C14 C13 H13 120.1 . . ?
C12 C13 H13 120.1 . . ?
C13 C14 C15 119.28(17) . . ?
C13 C14 H14 120.4 . . ?
C15 C14 H14 120.4 . . ?
C16 C15 C14 117.84(16) . . ?
C16 C15 H15 121.1 . . ?
C14 C15 H15 121.1 . . ?
N2 C16 C15 124.60(16) . . ?
N2 C16 H16 117.7 . . ?
C15 C16 H16 117.7 . . ?
N3 C17 H171 109.5 . . ?
N3 C17 H172 109.5 . . ?
H171 C17 H172 109.5 . . ?
N3 C17 H173 109.5 . . ?
H171 C17 H173 109.5 . . ?
H172 C17 H173 109.5 . . ?
N3 C18 H181 109.5 . . ?
N3 C18 H182 109.5 . . ?
H181 C18 H182 109.5 . . ?
N3 C18 H183 109.5 . . ?
H181 C18 H183 109.5 . . ?
H182 C18 H183 109.5 . . ?
N4 C19 H191 109.5 . . ?
N4 C19 H192 109.5 . . ?
H191 C19 H192 109.5 . . ?
N4 C19 H193 109.5 . . ?
H191 C19 H193 109.5 . . ?
H192 C19 H193 109.5 . . ?
N4 C20 H201 109.5 . . ?
N4 C20 H202 109.5 . . ?
H201 C20 H202 109.5 . . ?
N4 C20 H203 109.5 . . ?
H201 C20 H203 109.5 . . ?
H202 C20 H203 109.5 . . ?

loop_
_geom_bond_atom_site_label_1
_geom_bond_atom_site_label_2
_geom_bond_distance
_geom_bond_site_symmetry_2
_geom_bond_publ_flag
Ti1 N3 1.9039(15) . ?
Ti1 N4 1.9291(14) . ?
Ti1 N1 2.0164(13) . ?
Ti1 C1 2.3343(16) . ?
Ti1 C2 2.3721(16) . ?
Ti1 C3 2.4310(16) . ?
Ti1 C5 2.4312(16) . ?
Ti1 C4 2.4823(15) . ?
Ti1 Si1 2.9897(5) . ?
Si1 N1 1.7446(13) . ?
Si1 C10 1.8636(18) . ?
Si1 C11 1.8653(18) . ?
Si1 C1 1.8780(16) . ?
N1 C12 1.379(2) . ?
N2 C16 1.345(2) . ?
N2 C12 1.353(2) . ?
N3 C17 1.454(2) . ?
N3 C18 1.460(2) . ?
N4 C19 1.456(2) . ?
N4 C20 1.462(2) . ?
C1 C2 1.437(2) . ?
C1 C5 1.446(2) . ?
C2 C3 1.416(2) . ?
C2 C6 1.500(3) . ?
C3 C4 1.425(3) . ?
C3 C7 1.504(2) . ?
C4 C5 1.408(2) . ?
C4 C8 1.504(2) . ?
C5 C9 1.506(2) . ?
C6 H61 0.9600 . ?
C6 H62 0.9600 . ?
C6 H63 0.9600 . ?
C7 H71 0.9600 . ?
C7 H72 0.9600 . ?
C7 H73 0.9600 . ?
C8 H81 0.9600 . ?
C8 H82 0.9600 . ?
C8 H83 0.9600 . ?
C9 H91 0.9600 . ?
C9 H92 0.9600 . ?
C9 H93 0.9600 . ?
C10 H101 0.9600 . ?
C10 H102 0.9600 . ?
C10 H103 0.9600 . ?
C11 H111 0.9600 . ?
C11 H112 0.9600 . ?
C11 H113 0.9600 . ?
C12 C13 1.408(2) . ?
C13 C14 1.372(2) . ?
C13 H13 0.9300 . ?
C14 C15 1.384(3) . ?
C14 H14 0.9300 . ?
C15 C16 1.371(3) . ?
C15 H15 0.9300 . ?
C16 H16 0.9300 . ?
C17 H171 0.9600 . ?
C17 H172 0.9600 . ?
C17 H173 0.9600 . ?
C18 H181 0.9600 . ?
C18 H182 0.9600 . ?
C18 H183 0.9600 . ?
C19 H191 0.9600 . ?
C19 H192 0.9600 . ?
C19 H193 0.9600 . ?
C20 H201 0.9600 . ?
C20 H202 0.9600 . ?
C20 H203 0.9600 . ?
